data_4114375
loop_
_publ_author_name
'Hideki Hayashi'
'Seiji Ogo'
'Tsutomu Abura'
'Shunichi Fukuzumi'

_publ_contact_author_address
;
    Department of Material and Life Science, Graduate School of Engineering,
 Osaka University, Suita 565-0871, Japan
;
_publ_contact_author_email ' ogo@ap.chem.eng.osaka-u.ac.jp '
_publ_contact_author_fax ' +81-6-6879-7370 '
_publ_contact_author_name 'Seiji Ogo'
_publ_contact_author_phone ' +81-6-6879-4140 '
_publ_section_title
;
 Accelerating Effect of a Proton on the Reduction of CO2 Dissolved in
 Water under Acidic Conditions. Isolation, Crystal Structure, and Reducing
 Ability of a Water-Soluble Ruthenium Hydride Complex
;
_journal_name_full 'Journal of the American Chemical Society'
_journal_page_first 14266
_journal_page_last 14267
_journal_paper_doi 10.1021/ja036117f
_journal_volume 125
_journal_year 2003
_chemical_formula_sum 'C23 H27 F3 N2 O3 Ru S'
_chemical_formula_weight 569.60
_space_group_IT_number 14
_symmetry_cell_setting monoclinic
_symmetry_Int_Tables_number 14
_symmetry_space_group_name_Hall '-P 2ybc'
_symmetry_space_group_name_H-M 'P 1 21/c 1'
_audit_creation_date 'Mon Jun 30 23:10:14 2003'
_audit_creation_method 'by teXsan'
_cell_angle_alpha 90
_cell_angle_beta 107.313(6)
_cell_angle_gamma 90
_cell_formula_units_Z 4
_cell_length_a 13.371(6)
_cell_length_b 13.509(6)
_cell_length_c 13.777(7)
_cell_measurement_reflns_used 5424
_cell_measurement_temperature 223.2
_cell_measurement_theta_max 27.5
_cell_measurement_theta_min 3.0
_cell_volume 2375.8(19)
_computing_cell_refinement CRYSTALCLEAR
_computing_data_collection CRYSTALCLEAR
_computing_data_reduction 'teXsan Ver. 1.11'
_computing_publication_material 'teXsan Ver. 1.11'
_computing_structure_refinement 'teXsan Ver. 1.10'
_computing_structure_solution SIR92
_diffrn_detector_area_resol_mean 14.62
_diffrn_measured_fraction_theta_full 0.9967
_diffrn_measured_fraction_theta_max 0.9967
_diffrn_measurement_device_type 'Rigaku/MSC Mercury CCD'
_diffrn_measurement_method \w
_diffrn_radiation_type 'Mo K\a'
_diffrn_radiation_wavelength 0.7107
_diffrn_reflns_av_R_equivalents 0.050
_diffrn_reflns_limit_h_max 17
_diffrn_reflns_limit_h_min -17
_diffrn_reflns_limit_k_max 14
_diffrn_reflns_limit_k_min -17
_diffrn_reflns_limit_l_max 12
_diffrn_reflns_limit_l_min -17
_diffrn_reflns_number 19190
_diffrn_reflns_theta_full 27.48
_diffrn_reflns_theta_max 27.48
_exptl_absorpt_coefficient_mu 0.799
_exptl_absorpt_correction_T_max 0.984
_exptl_absorpt_correction_T_min 0.975
_exptl_absorpt_correction_type multi-scan
_exptl_absorpt_process_details '(Jacobson, 1998)'
_exptl_crystal_colour orange
_exptl_crystal_density_diffrn 1.592
_exptl_crystal_description Block
_exptl_crystal_size_max 0.200
_exptl_crystal_size_mid 0.200
_exptl_crystal_size_min 0.100
_refine_diff_density_max 1.79
_refine_diff_density_min -1.48
_refine_ls_extinction_method none
_refine_ls_goodness_of_fit_ref 1.008
_refine_ls_hydrogen_treatment refxyz
_refine_ls_number_parameters 302
_refine_ls_number_reflns 5430
_refine_ls_R_factor_gt 0.0453
_refine_ls_shift/su_max 0.0003
_refine_ls_structure_factor_coef Fsqd
_refine_ls_weighting_details 'w = 1/[\s^2^(Fo^2^) + (0.02500(Max(Fo^2^,0) + 2Fc^2^)/3)^2^]'
_refine_ls_weighting_scheme calc
_refine_ls_wR_factor_ref 0.0827
_reflns_number_gt 3757
_reflns_number_total 5430
_reflns_threshold_expression F^2^>2.0\s(F^2^)
_cod_data_source_file ja036117fsi20031003_122459.cif
_cod_data_source_block '_[(C6Me6)Ru(bpy)H]CF3SO3'
_cod_original_cell_volume 2375(1)
_cod_original_formula_sum 'C23 H27 F3 N2 O3 S Ru '
_cod_database_code 4114375

loop_
_symmetry_equiv_pos_as_xyz
x,y,z
-x,1/2+y,1/2-z
-x,-y,-z
x,1/2-y,1/2+z

loop_
_atom_site_label
_atom_site_type_symbol
_atom_site_fract_x
_atom_site_fract_y
_atom_site_fract_z
_atom_site_U_iso_or_equiv
_atom_site_adp_type
_atom_site_occupancy
_atom_site_calc_flag
Ru(1) Ru 0.23781(2) 0.24076(2) 0.42324(2) 0.02690(7) Uani 1.00 d
S(1) S 0.26885(8) -0.24144(8) 0.62277(9) 0.0480(3) Uani 1.00 d
F(1) F 0.3123(3) -0.1312(3) 0.4857(3) 0.107(1) Uani 1.00 d
F(2) F 0.1527(3) -0.1269(3) 0.4826(3) 0.103(1) Uani 1.00 d
F(3) F 0.2127(4) -0.2526(3) 0.4258(3) 0.150(2) Uani 1.00 d
O(1) O 0.3608(3) -0.2989(2) 0.6284(3) 0.064(1) Uani 1.00 d
O(2) O 0.2876(3) -0.1565(2) 0.6888(3) 0.068(1) Uani 1.00 d
O(3) O 0.1771(3) -0.2977(2) 0.6213(3) 0.070(1) Uani 1.00 d
N(1) N 0.3118(2) 0.1535(2) 0.3412(2) 0.0285(9) Uani 1.00 d
N(2) N 0.1212(3) 0.1428(2) 0.3484(2) 0.0302(9) Uani 1.00 d
C(1) C 0.3697(3) 0.2281(3) 0.5698(3) 0.037(1) Uani 1.00 d
C(2) C 0.2805(4) 0.1919(3) 0.5914(3) 0.039(1) Uani 1.00 d
C(3) C 0.1880(3) 0.2504(3) 0.5639(3) 0.036(1) Uani 1.00 d
C(4) C 0.1866(3) 0.3468(3) 0.5219(3) 0.036(1) Uani 1.00 d
C(5) C 0.2784(4) 0.3832(3) 0.5022(3) 0.037(1) Uani 1.00 d
C(6) C 0.3700(3) 0.3248(3) 0.5257(3) 0.036(1) Uani 1.00 d
C(7) C 0.4680(4) 0.1656(4) 0.5942(4) 0.066(2) Uani 1.00 d
C(8) C 0.2813(5) 0.0934(3) 0.6432(4) 0.074(2) Uani 1.00 d
C(9) C 0.0910(4) 0.2117(4) 0.5860(3) 0.068(2) Uani 1.00 d
C(10) C 0.0910(4) 0.4125(4) 0.5055(4) 0.067(2) Uani 1.00 d
C(11) C 0.2804(4) 0.4858(3) 0.4574(4) 0.064(2) Uani 1.00 d
C(12) C 0.4712(4) 0.3664(4) 0.5134(4) 0.065(2) Uani 1.00 d
C(13) C 0.4076(3) 0.1693(3) 0.3313(3) 0.039(1) Uani 1.00 d
C(14) C 0.4553(3) 0.1055(3) 0.2820(3) 0.041(1) Uani 1.00 d
C(15) C 0.4026(3) 0.0211(3) 0.2391(3) 0.041(1) Uani 1.00 d
C(16) C 0.3037(3) 0.0038(3) 0.2468(3) 0.037(1) Uani 1.00 d
C(17) C 0.2589(3) 0.0712(2) 0.2970(3) 0.0280(10) Uani 1.00 d
C(18) C 0.1521(3) 0.0641(3) 0.3021(3) 0.030(1) Uani 1.00 d
C(19) C 0.0836(4) -0.0126(3) 0.2606(3) 0.038(1) Uani 1.00 d
C(20) C -0.0187(4) -0.0074(3) 0.2615(3) 0.047(1) Uani 1.00 d
C(21) C -0.0517(3) 0.0755(3) 0.3017(3) 0.049(1) Uani 1.00 d
C(22) C 0.0189(3) 0.1480(3) 0.3437(3) 0.043(1) Uani 1.00 d
C(23) C 0.2350(5) -0.1878(5) 0.4972(5) 0.074(2) Uani 1.00 d
H(1) H 0.200(3) 0.300(3) 0.327(3) 0.054(10) Uiso 1.00 calc
H(2) H 0.2974 0.0424 0.6028 0.0888 Uiso 1.00 calc
H(3) H 0.3326 0.0944 0.7080 0.0888 Uiso 1.00 calc
H(4) H 0.2143 0.0814 0.6515 0.0888 Uiso 1.00 calc
H(5) H 0.0705 0.1509 0.5512 0.0819 Uiso 1.00 calc
H(6) H 0.0360 0.2586 0.5637 0.0819 Uiso 1.00 calc
H(7) H 0.1056 0.2013 0.6571 0.0819 Uiso 1.00 calc
H(8) H 0.0373 0.3770 0.5227 0.0809 Uiso 1.00 calc
H(9) H 0.0667 0.4321 0.4361 0.0809 Uiso 1.00 calc
H(10) H 0.1091 0.4696 0.5473 0.0809 Uiso 1.00 calc
H(11) H 0.2134 0.5158 0.4450 0.0773 Uiso 1.00 calc
H(12) H 0.3315 0.5252 0.5040 0.0773 Uiso 1.00 calc
H(13) H 0.2972 0.4804 0.3953 0.0773 Uiso 1.00 calc
H(14) H 0.4584 0.4302 0.4835 0.0781 Uiso 1.00 calc
H(15) H 0.5222 0.3710 0.5782 0.0781 Uiso 1.00 calc
H(16) H 0.4962 0.3237 0.4709 0.0781 Uiso 1.00 calc
H(17) H 0.5210 0.2004 0.5752 0.0786 Uiso 1.00 calc
H(18) H 0.4913 0.1522 0.6650 0.0786 Uiso 1.00 calc
H(19) H 0.4532 0.1051 0.5575 0.0786 Uiso 1.00 calc
H(20) H 0.4441 0.2278 0.3600 0.0469 Uiso 1.00 calc
H(21) H 0.5234 0.1190 0.2774 0.0489 Uiso 1.00 calc
H(22) H 0.4340 -0.0246 0.2046 0.0489 Uiso 1.00 calc
H(23) H 0.2664 -0.0541 0.2176 0.0441 Uiso 1.00 calc
H(24) H 0.1074 -0.0684 0.2318 0.0460 Uiso 1.00 calc
H(25) H -0.0660 -0.0601 0.2349 0.0566 Uiso 1.00 calc
H(26) H -0.1229 0.0820 0.3002 0.0584 Uiso 1.00 calc
H(27) H -0.0050 0.2049 0.3709 0.0520 Uiso 1.00 calc

loop_
_atom_site_aniso_label
_atom_site_aniso_U_11
_atom_site_aniso_U_22
_atom_site_aniso_U_33
_atom_site_aniso_U_12
_atom_site_aniso_U_13
_atom_site_aniso_U_23
Ru(1) 0.0264(1) 0.0261(2) 0.0273(1) -0.0016(2) 0.0067(1) -0.0024(1)
S(1) 0.0355(6) 0.0407(6) 0.0686(7) 0.0025(5) 0.0168(5) 0.0122(6)
F(1) 0.082(3) 0.125(3) 0.129(3) 0.000(2) 0.055(3) 0.058(2)
F(2) 0.063(2) 0.115(3) 0.124(3) 0.019(2) 0.018(2) 0.066(2)
F(3) 0.215(5) 0.152(4) 0.067(2) 0.003(4) 0.018(3) -0.018(3)
O(1) 0.044(2) 0.050(2) 0.098(3) 0.014(2) 0.023(2) 0.011(2)
O(2) 0.060(3) 0.064(2) 0.082(3) 0.000(2) 0.024(2) -0.009(2)
O(3) 0.042(2) 0.060(2) 0.106(3) -0.009(2) 0.020(2) 0.026(2)
N(1) 0.029(2) 0.032(2) 0.026(2) -0.002(1) 0.010(1) -0.003(1)
N(2) 0.027(2) 0.035(2) 0.027(2) -0.004(1) 0.006(1) -0.004(1)
C(1) 0.033(2) 0.042(2) 0.030(2) 0.008(2) 0.001(2) -0.005(2)
C(2) 0.054(3) 0.030(2) 0.033(2) -0.002(2) 0.011(2) -0.001(2)
C(3) 0.034(2) 0.051(2) 0.023(2) -0.011(2) 0.008(2) -0.007(2)
C(4) 0.033(2) 0.041(2) 0.029(2) 0.012(2) 0.001(2) -0.008(2)
C(5) 0.048(3) 0.028(2) 0.030(2) -0.005(2) 0.004(2) -0.006(2)
C(6) 0.032(2) 0.041(2) 0.035(2) -0.007(2) 0.010(2) -0.008(2)
C(7) 0.047(3) 0.081(3) 0.061(3) 0.025(3) 0.004(3) 0.004(3)
C(8) 0.117(5) 0.044(3) 0.066(4) 0.002(3) 0.035(4) 0.015(2)
C(9) 0.054(3) 0.112(4) 0.042(3) -0.019(3) 0.020(3) -0.004(3)
C(10) 0.059(4) 0.086(4) 0.054(3) 0.031(3) 0.012(3) -0.011(3)
C(11) 0.089(4) 0.030(2) 0.061(3) -0.006(2) 0.002(3) 0.000(2)
C(12) 0.054(4) 0.075(3) 0.071(4) -0.031(3) 0.027(3) -0.026(3)
C(13) 0.033(3) 0.046(2) 0.039(2) -0.007(2) 0.012(2) -0.004(2)
C(14) 0.029(2) 0.055(3) 0.038(2) 0.004(2) 0.011(2) -0.003(2)
C(15) 0.039(3) 0.045(2) 0.038(2) 0.010(2) 0.010(2) -0.002(2)
C(16) 0.043(3) 0.031(2) 0.035(2) 0.001(2) 0.009(2) -0.002(2)
C(17) 0.031(2) 0.028(2) 0.023(2) 0.001(2) 0.005(2) 0.002(1)
C(18) 0.034(2) 0.031(2) 0.025(2) -0.002(2) 0.006(2) 0.001(2)
C(19) 0.044(3) 0.035(2) 0.033(2) -0.011(2) 0.007(2) -0.002(2)
C(20) 0.046(3) 0.054(3) 0.038(3) -0.023(2) 0.007(2) -0.008(2)
C(21) 0.031(3) 0.075(3) 0.041(3) -0.013(2) 0.013(2) -0.011(2)
C(22) 0.034(3) 0.055(3) 0.039(2) -0.004(2) 0.009(2) -0.013(2)
C(23) 0.063(4) 0.086(4) 0.074(4) 0.008(3) 0.022(3) 0.023(3)

loop_
_atom_type_symbol
_atom_type_description
_atom_type_scat_dispersion_real
_atom_type_scat_dispersion_imag
_atom_type_scat_source
C C 0.003 0.002
;International Tables for Crystallography
(1992, Vol. C, Tables 4.2.6.8 and 6.1.1.1)
;
H H 0.000 0.000
;International Tables for Crystallography
(1992, Vol. C, Table 6.1.1.2)
;
N N 0.006 0.003
;International Tables for Crystallography
(1992, Vol. C, Tables 4.2.6.8 and 6.1.1.1)
;
O O 0.011 0.006
;International Tables for Crystallography
(1992, Vol. C, Tables 4.2.6.8 and 6.1.1.1)
;
Ru Ru -1.259 0.836
;International Tables for Crystallography
(1992, Vol. C, Tables 4.2.6.8 and 6.1.1.1)
;
F F 0.017 0.010
;International Tables for Crystallography
(1992, Vol. C, Tables 4.2.6.8 and 6.1.1.1)
;
S S 0.125 0.123
;International Tables for Crystallography
(1992, Vol. C, Tables 4.2.6.8 and 6.1.1.1)
;

loop_
_geom_angle_atom_site_label_1
_geom_angle_atom_site_label_2
_geom_angle_atom_site_label_3
_geom_angle
_geom_angle_publ_flag
N(1) Ru(1) N(2) 77.1(1) yes
N(1) Ru(1) C(1) 94.1(1) yes
N(1) Ru(1) C(2) 111.6(1) yes
N(1) Ru(1) C(3) 145.0(1) yes
N(1) Ru(1) C(4) 169.7(1) yes
N(1) Ru(1) C(5) 132.8(1) yes
N(1) Ru(1) C(6) 102.6(1) yes
N(2) Ru(1) C(1) 132.0(1) yes
N(2) Ru(1) C(2) 104.0(1) yes
N(2) Ru(1) C(3) 95.4(1) yes
N(2) Ru(1) C(4) 113.2(1) yes
N(2) Ru(1) C(5) 147.6(1) yes
N(2) Ru(1) C(6) 169.5(1) yes
C(1) Ru(1) C(2) 35.7(1) yes
C(1) Ru(1) C(3) 65.4(1) yes
C(1) Ru(1) C(4) 78.6(1) yes
C(1) Ru(1) C(5) 67.1(1) yes
C(1) Ru(1) C(6) 37.5(1) yes
C(2) Ru(1) C(3) 36.4(1) yes
C(2) Ru(1) C(4) 66.4(1) yes
C(2) Ru(1) C(5) 78.6(1) yes
C(2) Ru(1) C(6) 66.1(1) yes
C(3) Ru(1) C(4) 37.3(1) yes
C(3) Ru(1) C(5) 67.2(1) yes
C(3) Ru(1) C(6) 78.7(1) yes
C(4) Ru(1) C(5) 37.5(1) yes
C(4) Ru(1) C(6) 67.2(1) yes
C(5) Ru(1) C(6) 37.3(1) yes
O(1) S(1) O(2) 114.2(2) yes
O(1) S(1) O(3) 115.4(2) yes
O(1) S(1) C(23) 103.6(2) yes
O(2) S(1) O(3) 114.7(2) yes
O(2) S(1) C(23) 103.5(2) yes
O(3) S(1) C(23) 103.2(3) yes
Ru(1) N(1) C(13) 125.9(2) yes
Ru(1) N(1) C(17) 116.0(2) yes
C(13) N(1) C(17) 118.0(3) yes
Ru(1) N(2) C(18) 116.2(3) yes
Ru(1) N(2) C(22) 126.3(3) yes
C(18) N(2) C(22) 117.4(3) yes
Ru(1) C(1) C(2) 74.3(2) yes
Ru(1) C(1) C(6) 69.8(2) yes
Ru(1) C(1) C(7) 129.5(3) yes
C(2) C(1) C(6) 121.1(4) yes
C(2) C(1) C(7) 119.7(4) yes
C(6) C(1) C(7) 119.2(4) yes
Ru(1) C(2) C(1) 70.0(2) yes
Ru(1) C(2) C(3) 68.8(2) yes
Ru(1) C(2) C(8) 133.7(3) yes
C(1) C(2) C(3) 118.5(3) yes
C(1) C(2) C(8) 121.5(4) yes
C(3) C(2) C(8) 119.9(4) yes
Ru(1) C(3) C(2) 74.8(2) yes
Ru(1) C(3) C(4) 70.8(2) yes
Ru(1) C(3) C(9) 130.6(3) yes
C(2) C(3) C(4) 121.5(4) yes
C(2) C(3) C(9) 119.1(4) yes
C(4) C(3) C(9) 119.3(4) yes
Ru(1) C(4) C(3) 71.9(2) yes
Ru(1) C(4) C(5) 70.4(2) yes
Ru(1) C(4) C(10) 133.3(3) yes
C(3) C(4) C(5) 119.1(3) yes
C(3) C(4) C(10) 120.3(4) yes
C(5) C(4) C(10) 120.4(4) yes
Ru(1) C(5) C(4) 72.0(2) yes
Ru(1) C(5) C(6) 72.2(2) yes
Ru(1) C(5) C(11) 129.0(3) yes
C(4) C(5) C(6) 120.1(3) yes
C(4) C(5) C(11) 120.8(4) yes
C(6) C(5) C(11) 119.0(4) yes
Ru(1) C(6) C(1) 72.7(2) yes
Ru(1) C(6) C(5) 70.6(2) yes
Ru(1) C(6) C(12) 133.2(3) yes
C(1) C(6) C(5) 119.5(4) yes
C(1) C(6) C(12) 119.7(4) yes
C(5) C(6) C(12) 120.5(4) yes
N(1) C(13) C(14) 123.3(4) yes
C(13) C(14) C(15) 118.7(4) yes
C(14) C(15) C(16) 119.2(4) yes
C(15) C(16) C(17) 119.7(4) yes
N(1) C(17) C(16) 121.1(4) yes
N(1) C(17) C(18) 114.8(3) yes
C(16) C(17) C(18) 124.0(3) yes
N(2) C(18) C(17) 114.2(3) yes
N(2) C(18) C(19) 121.3(4) yes
C(17) C(18) C(19) 124.5(3) yes
C(18) C(19) C(20) 119.7(4) yes
C(19) C(20) C(21) 118.9(4) yes
C(20) C(21) C(22) 119.4(4) yes
N(2) C(22) C(21) 123.0(4) yes
S(1) C(23) F(1) 111.2(4) yes
S(1) C(23) F(2) 110.5(4) yes
S(1) C(23) F(3) 113.3(4) yes
F(1) C(23) F(2) 105.1(5) yes
F(1) C(23) F(3) 108.2(5) yes
F(2) C(23) F(3) 108.1(6) yes

loop_
_geom_bond_atom_site_label_1
_geom_bond_atom_site_label_2
_geom_bond_distance
_geom_bond_publ_flag
Ru(1) N(1) 2.077(3) yes
Ru(1) N(2) 2.071(3) yes
Ru(1) C(1) 2.257(4) yes
Ru(1) C(2) 2.312(4) yes
Ru(1) C(3) 2.233(3) yes
Ru(1) C(4) 2.219(4) yes
Ru(1) C(5) 2.197(3) yes
Ru(1) C(6) 2.218(4) yes
S(1) O(1) 1.436(3) yes
S(1) O(2) 1.439(3) yes
S(1) O(3) 1.439(3) yes
S(1) C(23) 1.805(6) yes
F(1) C(23) 1.332(6) yes
F(2) C(23) 1.341(6) yes
F(3) C(23) 1.283(6) yes
N(1) C(13) 1.345(5) yes
N(1) C(17) 1.360(4) yes
N(2) C(18) 1.366(4) yes
N(2) C(22) 1.352(5) yes
C(1) C(2) 1.400(6) yes
C(1) C(6) 1.441(5) yes
C(1) C(7) 1.514(6) yes
C(2) C(3) 1.421(5) yes
C(2) C(8) 1.509(6) yes
C(3) C(4) 1.424(5) yes
C(3) C(9) 1.511(6) yes
C(4) C(5) 1.421(6) yes
C(4) C(10) 1.517(6) yes
C(5) C(6) 1.411(5) yes
C(5) C(11) 1.520(5) yes
C(6) C(12) 1.521(6) yes
C(13) C(14) 1.366(5) yes
C(14) C(15) 1.378(5) yes
C(15) C(16) 1.377(6) yes
C(16) C(17) 1.383(5) yes
C(17) C(18) 1.454(5) yes
C(18) C(19) 1.388(5) yes
C(19) C(20) 1.373(6) yes
C(20) C(21) 1.379(6) yes
C(21) C(22) 1.365(6) yes

loop_
_geom_contact_atom_site_label_1
_geom_contact_atom_site_label_2
_geom_contact_distance
_geom_contact_site_symmetry_2
F(1) C(7) 3.462(6) 3_656
F(2) C(19) 3.302(5) .
F(2) C(9) 3.315(6) 3_556
F(2) C(18) 3.582(4) .
O(1) C(15) 3.338(5) 4_545
O(1) C(16) 3.413(5) 4_545
O(1) C(13) 3.454(5) 3_656
O(1) C(12) 3.508(6) 3_656
O(1) C(14) 3.548(5) 3_656
O(2) C(21) 3.379(6) 3_556
O(2) C(14) 3.411(6) 3_656
O(2) C(8) 3.431(5) .
O(3) C(16) 3.445(5) 4_545
O(3) C(22) 3.455(5) 3_556
C(1) C(14) 3.595(5) 4_555
C(5) C(15) 3.443(5) 4_555
C(6) C(14) 3.501(6) 4_555
C(6) C(15) 3.522(5) 4_555
C(7) C(15) 3.503(6) 3_656
C(10) C(10) 3.364(9) 3_566

loop_
_geom_torsion_atom_site_label_1
_geom_torsion_atom_site_label_2
_geom_torsion_atom_site_label_3
_geom_torsion_atom_site_label_4
_geom_torsion
_geom_torsion_publ_flag
Ru(1) N(1) C(13) C(14) 175.4(3) yes
Ru(1) N(1) C(17) C(16) -175.3(3) yes
Ru(1) N(1) C(17) C(18) 8.2(4) yes
Ru(1) N(2) C(18) C(17) -10.6(4) yes
Ru(1) N(2) C(18) C(19) 171.9(3) yes
Ru(1) N(2) C(22) C(21) -173.2(3) yes
Ru(1) C(1) C(2) C(3) -50.5(3) yes
Ru(1) C(1) C(2) C(8) 129.7(4) yes
Ru(1) C(1) C(6) C(5) 54.8(3) yes
Ru(1) C(1) C(6) C(12) -130.4(4) yes
Ru(1) C(2) C(1) C(6) 53.9(3) yes
Ru(1) C(2) C(1) C(7) -126.9(4) yes
Ru(1) C(2) C(3) C(4) -55.6(3) yes
Ru(1) C(2) C(3) C(9) 128.3(3) yes
Ru(1) C(3) C(2) C(1) 51.1(3) yes
Ru(1) C(3) C(2) C(8) -129.1(4) yes
Ru(1) C(3) C(4) C(5) -54.1(3) yes
Ru(1) C(3) C(4) C(10) 130.2(4) yes
Ru(1) C(4) C(3) C(2) 57.5(3) yes
Ru(1) C(4) C(3) C(9) -126.5(3) yes
Ru(1) C(4) C(5) C(6) -55.9(3) yes
Ru(1) C(4) C(5) C(11) 125.2(4) yes
Ru(1) C(5) C(4) C(3) 54.8(3) yes
Ru(1) C(5) C(4) C(10) -129.5(4) yes
Ru(1) C(5) C(6) C(1) -55.8(3) yes
Ru(1) C(5) C(6) C(12) 129.4(4) yes
Ru(1) C(6) C(1) C(2) -56.0(3) yes
Ru(1) C(6) C(1) C(7) 124.8(4) yes
Ru(1) C(6) C(5) C(4) 55.9(3) yes
Ru(1) C(6) C(5) C(11) -125.3(3) yes
F(1) C(23) S(1) O(1) -60.2(5) yes
F(1) C(23) S(1) O(2) 59.3(5) yes
F(1) C(23) S(1) O(3) 179.2(4) yes
F(2) C(23) S(1) O(1) -176.5(4) yes
F(2) C(23) S(1) O(2) -57.0(5) yes
F(2) C(23) S(1) O(3) 62.8(5) yes
F(3) C(23) S(1) O(1) 61.9(5) yes
F(3) C(23) S(1) O(2) -178.5(5) yes
F(3) C(23) S(1) O(3) -58.7(5) yes
N(1) Ru(1) N(2) C(18) 11.4(2) yes
N(1) Ru(1) N(2) C(22) -170.6(3) yes
N(1) Ru(1) C(1) C(2) -122.1(2) yes
N(1) Ru(1) C(1) C(6) 105.4(2) yes
N(1) Ru(1) C(1) C(7) -6.3(4) yes
N(1) Ru(1) C(2) C(1) 65.3(2) yes
N(1) Ru(1) C(2) C(3) -161.4(2) yes
N(1) Ru(1) C(2) C(8) -49.7(5) yes
N(1) Ru(1) C(3) C(2) 31.1(3) yes
N(1) Ru(1) C(3) C(4) 163.0(2) yes
N(1) Ru(1) C(3) C(9) -84.4(5) yes
N(1) Ru(1) C(4) C(3) -109.6(7) yes
N(1) Ru(1) C(4) C(5) 21.7(8) yes
N(1) Ru(1) C(4) C(10) 135.5(7) yes
N(1) Ru(1) C(5) C(4) -174.8(2) yes
N(1) Ru(1) C(5) C(6) -43.6(3) yes
N(1) Ru(1) C(5) C(11) 69.6(5) yes
N(1) Ru(1) C(6) C(1) -80.2(2) yes
N(1) Ru(1) C(6) C(5) 148.7(2) yes
N(1) Ru(1) C(6) C(12) 34.7(4) yes
N(1) C(13) C(14) C(15) 0.8(6) yes
N(1) C(17) C(16) C(15) -1.5(6) yes
N(1) C(17) C(18) N(2) 1.5(4) yes
N(1) C(17) C(18) C(19) 178.9(3) yes
N(2) Ru(1) N(1) C(13) 172.0(3) yes
N(2) Ru(1) N(1) C(17) -10.5(2) yes
N(2) Ru(1) C(1) C(2) -45.8(3) yes
N(2) Ru(1) C(1) C(6) -178.3(2) yes
N(2) Ru(1) C(1) C(7) 70.0(4) yes
N(2) Ru(1) C(2) C(1) 146.7(2) yes
N(2) Ru(1) C(2) C(3) -80.0(2) yes
N(2) Ru(1) C(2) C(8) 31.7(5) yes
N(2) Ru(1) C(3) C(2) 106.3(2) yes
N(2) Ru(1) C(3) C(4) -121.9(2) yes
N(2) Ru(1) C(3) C(9) -9.2(4) yes
N(2) Ru(1) C(4) C(3) 66.9(2) yes
N(2) Ru(1) C(4) C(5) -161.8(2) yes
N(2) Ru(1) C(4) C(10) -48.0(5) yes
N(2) Ru(1) C(5) C(4) 32.4(4) yes
N(2) Ru(1) C(5) C(6) 163.6(2) yes
N(2) Ru(1) C(5) C(11) -83.2(5) yes
N(2) Ru(1) C(6) C(1) 7.1(8) yes
N(2) Ru(1) C(6) C(5) -124.0(7) yes
N(2) Ru(1) C(6) C(12) 121.9(7) yes
N(2) C(18) C(17) C(16) -174.8(3) yes
N(2) C(18) C(19) C(20) 3.3(6) yes
N(2) C(22) C(21) C(20) -0.2(7) yes
C(1) Ru(1) N(1) C(13) -55.8(3) yes
C(1) Ru(1) N(1) C(17) 121.7(3) yes
C(1) Ru(1) N(2) C(18) -72.4(3) yes
C(1) Ru(1) N(2) C(22) 105.5(3) yes
C(1) Ru(1) C(2) C(3) 133.3(3) yes
C(1) Ru(1) C(2) C(8) -115.0(6) yes
C(1) Ru(1) C(3) C(2) -27.8(2) yes
C(1) Ru(1) C(3) C(4) 104.0(2) yes
C(1) Ru(1) C(3) C(9) -143.3(5) yes
C(1) Ru(1) C(4) C(3) -64.1(2) yes
C(1) Ru(1) C(4) C(5) 67.2(2) yes
C(1) Ru(1) C(4) C(10) -179.0(5) yes
C(1) Ru(1) C(5) C(4) -101.3(2) yes
C(1) Ru(1) C(5) C(6) 29.9(2) yes
C(1) Ru(1) C(5) C(11) 143.1(5) yes
C(1) Ru(1) C(6) C(5) -131.1(3) yes
C(1) Ru(1) C(6) C(12) 114.8(5) yes
C(1) C(2) Ru(1) C(3) -133.3(3) yes
C(1) C(2) Ru(1) C(4) -103.8(2) yes
C(1) C(2) Ru(1) C(5) -66.4(2) yes
C(1) C(2) Ru(1) C(6) -29.5(2) yes
C(1) C(2) C(3) C(4) -4.5(5) yes
C(1) C(2) C(3) C(9) 179.4(4) yes
C(1) C(6) Ru(1) C(2) 28.1(2) yes
C(1) C(6) Ru(1) C(3) 64.0(2) yes
C(1) C(6) Ru(1) C(4) 101.3(2) yes
C(1) C(6) Ru(1) C(5) 131.1(3) yes
C(1) C(6) C(5) C(4) 0.1(5) yes
C(1) C(6) C(5) C(11) 178.9(3) yes
C(2) Ru(1) N(1) C(13) -87.9(3) yes
C(2) Ru(1) N(1) C(17) 89.6(3) yes
C(2) Ru(1) N(2) C(18) -97.9(3) yes
C(2) Ru(1) N(2) C(22) 80.0(3) yes
C(2) Ru(1) C(1) C(6) -132.4(3) yes
C(2) Ru(1) C(1) C(7) 115.8(5) yes
C(2) Ru(1) C(3) C(4) 131.8(3) yes
C(2) Ru(1) C(3) C(9) -115.5(5) yes
C(2) Ru(1) C(4) C(3) -28.8(2) yes
C(2) Ru(1) C(4) C(5) 102.5(3) yes
C(2) Ru(1) C(4) C(10) -143.7(5) yes
C(2) Ru(1) C(5) C(4) -65.9(2) yes
C(2) Ru(1) C(5) C(6) 65.4(2) yes
C(2) Ru(1) C(5) C(11) 178.6(5) yes
C(2) Ru(1) C(6) C(5) -103.0(3) yes
C(2) Ru(1) C(6) C(12) 142.9(5) yes
C(2) C(1) Ru(1) C(3) 28.3(2) yes
C(2) C(1) Ru(1) C(4) 65.2(2) yes
C(2) C(1) Ru(1) C(5) 102.8(2) yes
C(2) C(1) Ru(1) C(6) 132.4(3) yes
C(2) C(1) C(6) C(5) -1.3(6) yes
C(2) C(1) C(6) C(12) 173.6(4) yes
C(2) C(3) Ru(1) C(4) -131.8(3) yes
C(2) C(3) Ru(1) C(5) -102.1(3) yes
C(2) C(3) Ru(1) C(6) -64.9(2) yes
C(2) C(3) C(4) C(5) 3.3(5) yes
C(2) C(3) C(4) C(10) -172.4(4) yes
C(3) Ru(1) N(1) C(13) -107.1(3) yes
C(3) Ru(1) N(1) C(17) 70.3(3) yes
C(3) Ru(1) N(2) C(18) -133.9(3) yes
C(3) Ru(1) N(2) C(22) 44.1(3) yes
C(3) Ru(1) C(1) C(6) -104.1(2) yes
C(3) Ru(1) C(1) C(7) 144.2(4) yes
C(3) Ru(1) C(2) C(8) 111.7(6) yes
C(3) Ru(1) C(4) C(5) 131.3(3) yes
C(3) Ru(1) C(4) C(10) -114.9(5) yes
C(3) Ru(1) C(5) C(4) -29.6(2) yes
C(3) Ru(1) C(5) C(6) 101.6(2) yes
C(3) Ru(1) C(5) C(11) -145.1(5) yes
C(3) Ru(1) C(6) C(5) -67.1(2) yes
C(3) Ru(1) C(6) C(12) 178.9(4) yes
C(3) C(2) Ru(1) C(4) 29.5(2) yes
C(3) C(2) Ru(1) C(5) 66.9(2) yes
C(3) C(2) Ru(1) C(6) 103.9(2) yes
C(3) C(2) C(1) C(6) 3.4(5) yes
C(3) C(2) C(1) C(7) -177.4(4) yes
C(3) C(4) Ru(1) C(5) -131.3(3) yes
C(3) C(4) Ru(1) C(6) -101.7(2) yes
C(3) C(4) C(5) C(6) -1.1(5) yes
C(3) C(4) C(5) C(11) -179.9(3) yes
C(4) Ru(1) N(1) C(13) -11.3(9) yes
C(4) Ru(1) N(1) C(17) 166.2(6) yes
C(4) Ru(1) N(2) C(18) -167.9(2) yes
C(4) Ru(1) N(2) C(22) 10.0(4) yes
C(4) Ru(1) C(1) C(6) -67.2(2) yes
C(4) Ru(1) C(1) C(7) -179.0(4) yes
C(4) Ru(1) C(2) C(8) 141.2(5) yes
C(4) Ru(1) C(3) C(9) 112.6(5) yes
C(4) Ru(1) C(5) C(6) 131.2(3) yes
C(4) Ru(1) C(5) C(11) -115.5(5) yes
C(4) Ru(1) C(6) C(5) -29.8(2) yes
C(4) Ru(1) C(6) C(12) -143.9(5) yes
C(4) C(3) Ru(1) C(5) 29.8(2) yes
C(4) C(3) Ru(1) C(6) 67.0(2) yes
C(4) C(3) C(2) C(8) 175.3(4) yes
C(4) C(5) Ru(1) C(6) -131.2(3) yes
C(4) C(5) C(6) C(12) -174.7(4) yes
C(5) Ru(1) N(1) C(13) 6.6(4) yes
C(5) Ru(1) N(1) C(17) -176.0(2) yes
C(5) Ru(1) N(2) C(18) 171.3(3) yes
C(5) Ru(1) N(2) C(22) -10.8(5) yes
C(5) Ru(1) C(1) C(6) -29.7(2) yes
C(5) Ru(1) C(1) C(7) -141.4(4) yes
C(5) Ru(1) C(2) C(8) 178.6(5) yes
C(5) Ru(1) C(3) C(9) 142.4(5) yes
C(5) Ru(1) C(4) C(10) 113.8(5) yes
C(5) Ru(1) C(6) C(12) -114.1(5) yes
C(5) C(4) Ru(1) C(6) 29.6(2) yes
C(5) C(4) C(3) C(9) 179.4(3) yes
C(5) C(6) C(1) C(7) 179.6(4) yes
C(6) Ru(1) N(1) C(13) -18.8(3) yes
C(6) Ru(1) N(1) C(17) 158.7(2) yes
C(6) Ru(1) N(2) C(18) -78.2(8) yes
C(6) Ru(1) N(2) C(22) 99.7(8) yes
C(6) Ru(1) C(1) C(7) -111.7(5) yes
C(6) Ru(1) C(2) C(8) -144.4(5) yes
C(6) Ru(1) C(3) C(9) 179.6(4) yes
C(6) Ru(1) C(4) C(10) 143.4(5) yes
C(6) Ru(1) C(5) C(11) 113.2(5) yes
C(6) C(1) C(2) C(8) -176.4(4) yes
C(6) C(5) C(4) C(10) 174.6(4) yes
C(7) C(1) C(2) C(8) 2.8(6) yes
C(7) C(1) C(6) C(12) -5.6(5) yes
C(8) C(2) C(3) C(9) -0.8(6) yes
C(9) C(3) C(4) C(10) 3.7(5) yes
C(10) C(4) C(5) C(11) -4.2(6) yes
C(11) C(5) C(6) C(12) 4.1(6) yes
C(13) N(1) C(17) C(16) 2.4(5) yes
C(13) N(1) C(17) C(18) -174.1(3) yes
C(13) C(14) C(15) C(16) 0.2(6) yes
C(14) C(13) N(1) C(17) -2.0(6) yes
C(14) C(15) C(16) C(17) 0.1(6) yes
C(15) C(16) C(17) C(18) 174.7(4) yes
C(16) C(17) C(18) C(19) 2.6(6) yes
C(17) C(18) N(2) C(22) 171.3(3) yes
C(17) C(18) C(19) C(20) -174.0(4) yes
C(18) N(2) C(22) C(21) 4.7(6) yes
C(18) C(19) C(20) C(21) 1.4(6) yes
C(19) C(18) N(2) C(22) -6.3(5) yes
C(19) C(20) C(21) C(22) -3.0(7) yes
C(19) C(20) C(21) C(22) -3.0(7) yes
